data_1505070
loop_
_publ_author_name
'Sun, Duoli'
'Rosokha, Sergiy V.'
'Kochi, Jay K.'

_publ_section_title
;
 Reversible interchange of charge-transfer versus electron-transfer states
 in organic electron transfer via cross-exchanges between diamagnetic
 (donor/acceptor) dyads.
;
_journal_issue 24
_journal_name_full 'The journal of physical chemistry. B'
_journal_page_first 6655
_journal_page_last 6666
_journal_paper_doi 10.1021/jp068994o
_journal_volume 111
_journal_year 2007
_chemical_formula_moiety 'C8 H6 O4, Cl6 Sb'
_chemical_formula_sum 'C8 H6 Cl6 O4 Sb'
_chemical_formula_weight 500.58
_chemical_name_systematic
; 
 ? 
;
_space_group_IT_number 2
_symmetry_cell_setting triclinic
_symmetry_space_group_name_Hall '-P 1'
_symmetry_space_group_name_H-M 'P -1'
_atom_sites_solution_hydrogens geom
_atom_sites_solution_primary direct
_atom_sites_solution_secondary difmap
_audit_creation_method SHELXL-97
_cell_angle_alpha 96.960(3)
_cell_angle_beta 107.750(3)
_cell_angle_gamma 110.499(3)
_cell_formula_units_Z 2
_cell_length_a 7.9820(15)
_cell_length_b 7.9976(16)
_cell_length_c 10.609(2)
_cell_measurement_reflns_used 3118
_cell_measurement_temperature 293(2)
_cell_measurement_theta_max 29.92
_cell_measurement_theta_min 2.81
_cell_volume 584.1(2)
_computing_cell_refinement 'SAINT V6.28 (BrukerAXS, 1997-2001)'
_computing_data_collection 'SMART V5.630 (BrukerAXS, 1997-2001)'
_computing_data_reduction 'SAINT & SADABS V2.06 (Sheldrick, 2000)'
_computing_molecular_graphics 'XP V5.06 (BrukerAXS, 1997-99)'
_computing_publication_material 'SHELXL-93, XCIF V5.05 (BrukerAXS, 1997-99)'
_computing_structure_refinement 'SHELXTL v. 6.12 (Sheldrick, 2001)'
_computing_structure_solution 'SHELXTL v. 6.12 (Sheldrick, 2001)'
_diffrn_ambient_temperature 293(2)
_diffrn_measured_fraction_theta_full 0.986
_diffrn_measured_fraction_theta_max 0.896
_diffrn_measurement_device 'Siemens SMART'
_diffrn_measurement_method
;
\w-scan, frame range 0.3 deg, hemisphere
;
_diffrn_radiation_monochromator graphite
_diffrn_radiation_source 'fine-focus sealed tube'
_diffrn_radiation_type MoK\a
_diffrn_radiation_wavelength 0.71073
_diffrn_reflns_av_R_equivalents 0.0464
_diffrn_reflns_av_sigmaI/netI 0.0598
_diffrn_reflns_limit_h_max 11
_diffrn_reflns_limit_h_min -10
_diffrn_reflns_limit_k_max 11
_diffrn_reflns_limit_k_min -11
_diffrn_reflns_limit_l_max 14
_diffrn_reflns_limit_l_min -14
_diffrn_reflns_number 6280
_diffrn_reflns_theta_full 28.00
_diffrn_reflns_theta_max 30.17
_diffrn_reflns_theta_min 2.08
_diffrn_standards_decay_% 0
_diffrn_standards_interval_count 0
_diffrn_standards_interval_time 0
_diffrn_standards_number none
_exptl_absorpt_coefficient_mu 3.737
_exptl_absorpt_correction_T_max 0.9290
_exptl_absorpt_correction_T_min 0.3164
_exptl_absorpt_correction_type multi-scan
_exptl_absorpt_process_details 'Semi-empirical (SADABS procedure)'
_exptl_crystal_colour light
_exptl_crystal_density_diffrn 2.846
_exptl_crystal_density_method 'not measured'
_exptl_crystal_description plate
_exptl_crystal_F_000 478
_exptl_crystal_size_max 0.40
_exptl_crystal_size_mid 0.18
_exptl_crystal_size_min 0.02
_refine_diff_density_max 1.264
_refine_diff_density_min -2.435
_refine_diff_density_rms 0.366
_refine_ls_extinction_method none
_refine_ls_goodness_of_fit_ref 1.128
_refine_ls_hydrogen_treatment constr
_refine_ls_matrix_type full
_refine_ls_number_parameters 172
_refine_ls_number_reflns 3105
_refine_ls_number_restraints 0
_refine_ls_restrained_S_all 1.128
_refine_ls_R_factor_all 0.0686
_refine_ls_R_factor_gt 0.0641
_refine_ls_shift/su_max 0.000
_refine_ls_shift/su_mean 0.000
_refine_ls_structure_factor_coef Fsqd
_refine_ls_weighting_details 'calc w=1/[\s^2^(Fo^2^)+(0.1233P)^2^+4.9998P] where P=(Fo^2^+2Fc^2^)/3'
_refine_ls_weighting_scheme calc
_refine_ls_wR_factor_gt 0.2027
_refine_ls_wR_factor_ref 0.2067
_reflns_number_gt 2814
_reflns_number_total 3105
_reflns_threshold_expression >2sigma(I)
_cod_data_source_file jp068994osi20061228_020608.cif
_cod_data_source_block sun19
_cod_depositor_comments
;
The following automatic conversions were performed:

'_symmetry_cell_setting' value 'Triclinic' changed to 'triclinic'
according to /home/saulius/struct/CIF-dictionaries/cif_core.dic
dictionary named 'cif_core.dic' version 2.4.1 from 2010-06-29.

Automatic conversion script
Id: cif_fix_values 1715 2011-07-08 13:25:40Z adriana 
;
_cod_original_cell_volume 584.10(19)
_cod_database_code 1505070

loop_
_symmetry_equiv_pos_as_xyz
'x, y, z'
'-x, -y, -z'

loop_
_atom_site_label
_atom_site_type_symbol
_atom_site_fract_x
_atom_site_fract_y
_atom_site_fract_z
_atom_site_U_iso_or_equiv
_atom_site_adp_type
_atom_site_occupancy
_atom_site_symmetry_multiplicity
_atom_site_calc_flag
_atom_site_refinement_flags
Sb1 Sb 0.58136(6) 0.82284(6) 0.73961(4) 0.0207(2) Uani 1 1 d .
Cl1 Cl 0.4214(8) 0.9072(9) 0.6194(6) 0.0916(14) Uani 1 1 d .
Cl2 Cl 0.5421(11) 0.9353(10) 0.8867(6) 0.1075(19) Uani 1 1 d .
Cl3 Cl 0.7483(10) 0.7464(9) 0.8608(6) 0.0992(16) Uani 1 1 d .
Cl4 Cl 0.6233(9) 0.7105(9) 0.5940(6) 0.0957(15) Uani 1 1 d .
Cl5 Cl 0.3720(10) 0.6066(10) 0.7137(9) 0.117(2) Uani 1 1 d .
Cl6 Cl 0.7934(8) 1.0415(8) 0.7653(7) 0.1004(17) Uani 1 1 d .
O1 O 0.8792(10) 0.4451(9) 0.7289(6) 0.0363(14) Uani 1 1 d .
O2 O 0.6422(9) 0.3295(9) 0.8139(7) 0.0350(14) Uani 1 1 d .
C1 C 0.6739(15) 0.3474(13) 0.6917(9) 0.038(2) Uani 1 1 d .
H1A H 0.6064 0.4159 0.6456 0.046 Uiso 1 1 calc R
H1B H 0.6275 0.2267 0.6307 0.046 Uiso 1 1 calc R
C2 C 0.8134(12) 0.4095(11) 0.9172(9) 0.0272(15) Uani 1 1 d .
C3 C 0.9597(12) 0.4827(11) 0.8658(8) 0.0260(15) Uani 1 1 d .
C4 C 1.1540(13) 0.5782(12) 0.9453(9) 0.0291(16) Uani 1 1 d .
H4 H 1.2498 0.6275 0.9110 0.035 Uiso 1 1 calc R
O3 O 0.1853(9) 1.2023(9) 0.7590(6) 0.0326(13) Uani 1 1 d .
O4 O 0.0995(9) 0.8897(10) 0.7279(6) 0.0324(13) Uani 1 1 d .
C5 C 0.1948(13) 1.0614(15) 0.8287(8) 0.0347(19) Uani 1 1 d .
H5A H 0.3281 1.0841 0.8778 0.042 Uiso 1 1 calc R
H5B H 0.1319 1.0601 0.8939 0.042 Uiso 1 1 calc R
C6 C 0.0946(11) 1.1198(12) 0.6260(8) 0.0267(15) Uani 1 1 d .
C7 C 0.0424(12) 0.9244(12) 0.6066(8) 0.0268(15) Uani 1 1 d .
C8 C -0.0539(12) 0.7983(12) 0.4790(9) 0.0293(16) Uani 1 1 d .
H8 H -0.0870 0.6721 0.4662 0.035 Uiso 1 1 calc R

loop_
_atom_site_aniso_label
_atom_site_aniso_U_11
_atom_site_aniso_U_22
_atom_site_aniso_U_33
_atom_site_aniso_U_23
_atom_site_aniso_U_13
_atom_site_aniso_U_12
Sb1 0.0218(3) 0.0237(3) 0.0158(3) 0.00393(18) 0.00686(19) 0.0092(2)
Cl1 0.083(3) 0.116(4) 0.083(3) 0.031(3) 0.028(2) 0.050(3)
Cl2 0.126(5) 0.146(5) 0.081(3) 0.030(3) 0.046(3) 0.085(4)
Cl3 0.123(5) 0.107(4) 0.082(3) 0.030(3) 0.032(3) 0.067(4)
Cl4 0.110(4) 0.111(4) 0.080(3) 0.020(3) 0.042(3) 0.057(3)
Cl5 0.105(4) 0.102(4) 0.140(5) 0.039(4) 0.060(4) 0.023(3)
Cl6 0.077(3) 0.082(3) 0.130(5) 0.021(3) 0.032(3) 0.027(2)
O1 0.046(4) 0.035(3) 0.016(3) 0.004(2) 0.005(3) 0.010(3)
O2 0.027(3) 0.034(3) 0.032(3) 0.004(3) 0.000(2) 0.009(2)
C1 0.046(5) 0.027(4) 0.026(4) 0.003(3) -0.005(4) 0.014(4)
C2 0.027(4) 0.023(3) 0.025(4) 0.005(3) 0.003(3) 0.009(3)
C3 0.035(4) 0.025(3) 0.017(3) 0.007(3) 0.008(3) 0.012(3)
C4 0.033(4) 0.030(4) 0.024(4) 0.007(3) 0.014(3) 0.009(3)
O3 0.028(3) 0.042(3) 0.020(3) -0.001(2) 0.005(2) 0.012(3)
O4 0.035(3) 0.045(3) 0.022(3) 0.013(2) 0.010(2) 0.019(3)
C5 0.030(4) 0.057(6) 0.016(3) 0.006(3) 0.004(3) 0.021(4)
C6 0.020(3) 0.037(4) 0.020(3) 0.002(3) 0.008(3) 0.010(3)
C7 0.023(3) 0.038(4) 0.022(3) 0.009(3) 0.009(3) 0.015(3)
C8 0.031(4) 0.029(4) 0.025(4) 0.006(3) 0.009(3) 0.010(3)

loop_
_atom_type_symbol
_atom_type_description
_atom_type_scat_dispersion_real
_atom_type_scat_dispersion_imag
_atom_type_scat_source
C C 0.0033 0.0016 'International Tables Vol C Tables 4.2.6.8 and 6.1.1.4'
H H 0.0000 0.0000 'International Tables Vol C Tables 4.2.6.8 and 6.1.1.4'
O O 0.0106 0.0060 'International Tables Vol C Tables 4.2.6.8 and 6.1.1.4'
Cl Cl 0.1484 0.1585 'International Tables Vol C Tables 4.2.6.8 and 6.1.1.4'
Sb Sb -0.5866 1.5461 'International Tables Vol C Tables 4.2.6.8 and 6.1.1.4'

loop_
_geom_angle_atom_site_label_1
_geom_angle_atom_site_label_2
_geom_angle_atom_site_label_3
_geom_angle
_geom_angle_site_symmetry_1
_geom_angle_site_symmetry_3
Cl5 Sb1 Cl4 90.3(3) . .
Cl5 Sb1 Cl2 90.0(4) . .
Cl4 Sb1 Cl2 179.3(2) . .
Cl5 Sb1 Cl3 90.9(3) . .
Cl4 Sb1 Cl3 89.7(3) . .
Cl2 Sb1 Cl3 89.7(3) . .
Cl5 Sb1 Cl6 179.8(3) . .
Cl4 Sb1 Cl6 89.6(3) . .
Cl2 Sb1 Cl6 90.2(3) . .
Cl3 Sb1 Cl6 89.1(3) . .
Cl5 Sb1 Cl1 91.0(3) . .
Cl4 Sb1 Cl1 90.4(3) . .
Cl2 Sb1 Cl1 90.2(3) . .
Cl3 Sb1 Cl1 178.0(2) . .
Cl6 Sb1 Cl1 88.9(3) . .
C3 O1 C1 106.7(7) . .
C2 O2 C1 107.7(7) . .
O2 C1 O1 107.1(7) . .
O2 C1 H1A 110.3 . .
O1 C1 H1A 110.3 . .
O2 C1 H1B 110.3 . .
O1 C1 H1B 110.3 . .
H1A C1 H1B 108.6 . .
O2 C2 C4 126.2(8) . 2_767
O2 C2 C3 109.6(7) . .
C4 C2 C3 124.2(8) 2_767 .
O1 C3 C4 126.2(8) . .
O1 C3 C2 108.9(7) . .
C4 C3 C2 124.9(7) . .
C3 C4 C2 110.9(7) . 2_767
C3 C4 H4 124.6 . .
C2 C4 H4 124.6 2_767 .
C6 O3 C5 107.1(7) . .
C7 O4 C5 107.6(7) . .
O4 C5 O3 107.4(6) . .
O4 C5 H5A 110.2 . .
O3 C5 H5A 110.2 . .
O4 C5 H5B 110.2 . .
O3 C5 H5B 110.2 . .
H5A C5 H5B 108.5 . .
O3 C6 C8 127.2(8) . 2_576
O3 C6 C7 109.0(7) . .
C8 C6 C7 123.8(7) 2_576 .
O4 C7 C8 127.6(8) . .
O4 C7 C6 108.8(7) . .
C8 C7 C6 123.6(7) . .
C6 C8 C7 112.6(8) 2_576 .
C6 C8 H8 123.7 2_576 .
C7 C8 H8 123.7 . .

loop_
_geom_bond_atom_site_label_1
_geom_bond_atom_site_label_2
_geom_bond_distance
_geom_bond_site_symmetry_2
Sb1 Cl5 1.855(7) .
Sb1 Cl4 1.870(5) .
Sb1 Cl2 1.870(6) .
Sb1 Cl3 1.876(5) .
Sb1 Cl6 1.878(6) .
Sb1 Cl1 1.879(5) .
O1 C3 1.343(9) .
O1 C1 1.444(13) .
O2 C2 1.335(10) .
O2 C1 1.409(13) .
C1 H1A 0.9700 .
C1 H1B 0.9700 .
C2 C4 1.386(12) 2_767
C2 C3 1.412(12) .
C3 C4 1.384(12) .
C4 C2 1.386(12) 2_767
C4 H4 0.9300 .
O3 C6 1.330(9) .
O3 C5 1.431(12) .
O4 C7 1.327(10) .
O4 C5 1.422(11) .
C5 H5A 0.9700 .
C5 H5B 0.9700 .
C6 C8 1.372(12) 2_576
C6 C7 1.439(12) .
C7 C8 1.390(12) .
C8 C6 1.372(12) 2_576
C8 H8 0.9300 .
